data_1011295
loop_
_publ_author_name
'Harper, J P'

_publ_section_title
;
Crystal structure of sodium carbonate monohydrate, Na2 C O3 H2 O
;
_journal_coden_ASTM ZEKGAX
_journal_name_full
;
Zeitschrift fuer Kristallographie, Kristallgeometrie, Kristallphysik,
Kristallchemie (-144,1977)
;
_journal_page_first 266
_journal_page_last 273
_journal_volume 95
_journal_year 1936
_chemical_compound_source 'synthetic from solution at 346 K'
_chemical_formula_structural 'Na2 (C O3) (H2 O)'
_chemical_formula_sum 'C H2 Na2 O4'
_chemical_name_mineral Thermonatrite
_chemical_name_systematic 'Sodium carbonate hydrate'
_space_group_IT_number 29
_symmetry_cell_setting orthorhombic
_symmetry_Int_Tables_number 29
_symmetry_space_group_name_Hall 'P 2c -2ac'
_symmetry_space_group_name_H-M 'P c a 21'
_cell_angle_alpha 90
_cell_angle_beta 90
_cell_angle_gamma 90
_cell_formula_units_Z 4
_cell_length_a 10.721
_cell_length_b 5.243
_cell_length_c 6.44
_cell_volume 362.0
_exptl_crystal_density_meas 2.25
_cod_depositor_comments
;
 Correcting the summary chemical formula by changing it from 'H2 Na2 O4'
 to 'C H2 Na2 O4'.

 Antanas Vaitkus,
 2018-07-07
;
_cod_database_code 1011295

loop_
_symmetry_equiv_pos_as_xyz
x,y,z
-x,-y,1/2+z
1/2-x,y,1/2+z
1/2+x,-y,z

loop_
_atom_site_label
_atom_site_type_symbol
_atom_site_symmetry_multiplicity
_atom_site_Wyckoff_symbol
_atom_site_fract_x
_atom_site_fract_y
_atom_site_fract_z
_atom_site_occupancy
_atom_site_attached_hydrogens
_atom_site_calc_flag
O1 O2- 4 a 0.1472 0.5417 -0.25 1. 0 d
O2 O2- 4 a 0.3386 0.4364 -0.25 1. 0 d
O3 O2- 4 a 0.2869 -0.1708 -0.25 1. 0 d
O4 O2- 4 a -0.0222 0.1111 0.0139 1. 0 d
C1 C4+ 4 a 0.2603 0.6025 -0.25 1. 0 d
Na1 Na1+ 4 a 0.1944 0.1389 -0.0417 1. 0 d
Na2 Na1+ 4 a 0.0139 -0.375 0.0417 1. 0 d
H1 H1+ 4 a 0.445 0.783 0.128 1. 0 d
H2 H1+ 4 a 0.422 0.855 -0.104 1. 0 d

loop_
_atom_type_symbol
_atom_type_oxidation_number
O2- -2.000
C4+ 4.000
Na1+ 1.000
H1+ 1.000
